data_7155252
loop_
_publ_author_name
'Shao, Ying'
'Tong, Jingjing'
'Zhao, Yanwei'
'Zheng, Hao'
'Ma, Liang'
'Ma, Meihua'
'Wan, Xiaobing'

_publ_section_title
;
 [3 + 2] cycloaddition and subsequent oxidative dehydrogenation between
 alkenes and diazo compounds: a simple and direct approach to pyrazoles
 using TBAI/TBHP.
;
_journal_issue 36
_journal_name_full 'Organic &amp; biomolecular chemistry'
_journal_page_first 8486
_journal_page_last 8492
_journal_paper_doi 10.1039/c6ob01522k
_journal_volume 14
_journal_year 2016
_chemical_formula_sum 'C9 H13 N3 O3'
_chemical_formula_weight 211.22
_space_group_crystal_system monoclinic
_space_group_IT_number 15
_space_group_name_Hall '-C 2yc'
_space_group_name_H-M_alt 'C 1 2/c 1'
_symmetry_space_group_name_Hall '-C 2yc'
_symmetry_space_group_name_H-M 'C 1 2/c 1'
_atom_sites_solution_hydrogens mixed
_audit_creation_method SHELXL-2014/6
_audit_update_record
;
2016-06-20 deposited with the CCDC.
2016-08-15 downloaded from the CCDC.
;
_cell_angle_alpha 90
_cell_angle_beta 134.50(2)
_cell_angle_gamma 90
_cell_formula_units_Z 8
_cell_length_a 26.518(14)
_cell_length_b 6.018(3)
_cell_length_c 18.911(8)
_cell_measurement_reflns_used 2070
_cell_measurement_temperature 293(2)
_cell_measurement_theta_max 27.07
_cell_measurement_theta_min 3.02
_cell_volume 2153(2)
_computing_cell_refinement 'Bruker SMART'
_computing_data_collection 'Bruker SMART'
_computing_data_reduction 'Bruker SAINT'
_computing_molecular_graphics 'Bruker SHELXTL'
_computing_publication_material 'Bruker SHELXTL'
_computing_structure_refinement 'SHELXL-2014/6 (Sheldrick, 2014)'
_computing_structure_solution 'Bruker SHELXTL'
_diffrn_ambient_temperature 293(2)
_diffrn_measured_fraction_theta_full 0.990
_diffrn_measured_fraction_theta_max 0.990
_diffrn_measurement_device_type 'CCD area detector'
_diffrn_measurement_method 'phi and omega scans'
_diffrn_radiation_type MoK\a
_diffrn_radiation_wavelength 0.71073
_diffrn_reflns_av_R_equivalents 0.1035
_diffrn_reflns_av_unetI/netI 0.1060
_diffrn_reflns_Laue_measured_fraction_full 0.990
_diffrn_reflns_Laue_measured_fraction_max 0.990
_diffrn_reflns_limit_h_max 32
_diffrn_reflns_limit_h_min -30
_diffrn_reflns_limit_k_max 7
_diffrn_reflns_limit_k_min -6
_diffrn_reflns_limit_l_max 22
_diffrn_reflns_limit_l_min -22
_diffrn_reflns_number 4250
_diffrn_reflns_point_group_measured_fraction_full 0.990
_diffrn_reflns_point_group_measured_fraction_max 0.990
_diffrn_reflns_theta_full 25.242
_diffrn_reflns_theta_max 25.495
_diffrn_reflns_theta_min 2.154
_exptl_absorpt_coefficient_mu 0.100
_exptl_absorpt_correction_T_max 0.970
_exptl_absorpt_correction_T_min 0.957
_exptl_absorpt_correction_type multi-scan
_exptl_absorpt_process_details SADABS
_exptl_crystal_colour colourless
_exptl_crystal_density_diffrn 1.304
_exptl_crystal_description block
_exptl_crystal_F_000 896
_exptl_crystal_size_max 0.440
_exptl_crystal_size_mid 0.320
_exptl_crystal_size_min 0.300
_exptl_transmission_factor_max 0.7455
_exptl_transmission_factor_min 0.4805
_refine_diff_density_max 0.476
_refine_diff_density_min -0.391
_refine_diff_density_rms 0.109
_refine_ls_extinction_method none
_refine_ls_goodness_of_fit_ref 0.982
_refine_ls_hydrogen_treatment constr
_refine_ls_matrix_type full
_refine_ls_number_parameters 139
_refine_ls_number_reflns 1992
_refine_ls_number_restraints 0
_refine_ls_restrained_S_all 0.982
_refine_ls_R_factor_all 0.1052
_refine_ls_R_factor_gt 0.0656
_refine_ls_shift/su_max 0.000
_refine_ls_shift/su_mean 0.000
_refine_ls_structure_factor_coef Fsqd
_refine_ls_weighting_details 'w=1/[\s^2^(Fo^2^)+(0.1313P)^2^+3.7213P] where P=(Fo^2^+2Fc^2^)/3'
_refine_ls_weighting_scheme calc
_refine_ls_wR_factor_gt 0.1744
_refine_ls_wR_factor_ref 0.2175
_reflns_Friedel_coverage 0.000
_reflns_number_gt 1366
_reflns_number_total 1992
_reflns_threshold_expression 'I > 2\s(I)'
_cod_data_source_file c6ob01522k2.cif
_cod_data_source_block B
_cod_depositor_comments 'Adding full bibliography for 7155252.cif.'
_cod_original_cell_volume 2152.5(19)
_cod_database_code 7155252
_shelx_space_group_comment
; 
The symmetry employed for this shelxl refinement is uniquely defined 
by the following loop, which should always be used as a source of 
symmetry information in preference to the above space-group names. 
They are only intended as comments. 
;
_shelx_estimated_absorpt_t_min 0.957
_shelx_estimated_absorpt_t_max 0.971
_shelxl_version_number 2014/6

loop_
_space_group_symop_operation_xyz
'x, y, z'
'-x, y, -z+1/2'
'x+1/2, y+1/2, z'
'-x+1/2, y+1/2, -z+1/2'
'-x, -y, -z'
'x, -y, z-1/2'
'-x+1/2, -y+1/2, -z'
'x+1/2, -y+1/2, z-1/2'

loop_
_atom_site_label
_atom_site_type_symbol
_atom_site_fract_x
_atom_site_fract_y
_atom_site_fract_z
_atom_site_U_iso_or_equiv
_atom_site_adp_type
_atom_site_occupancy
_atom_site_site_symmetry_order
_atom_site_calc_flag
_atom_site_refinement_flags_posn
_atom_site_refinement_flags_adp
N1 N 0.05035(12) 0.2511(4) 0.11440(17) 0.0219(6) Uani 1 1 d . .
H1 H 0.0469 0.1370 0.0805 0.033 Uiso 1 1 d R U
N2 N 0.11148(12) 0.3358(4) 0.19808(17) 0.0238(6) Uani 1 1 d . .
N3 N -0.13685(12) 0.4025(4) -0.06851(17) 0.0218(6) Uani 1 1 d . .
C1 C -0.20357(15) 0.3036(6) -0.1583(2) 0.0310(8) Uani 1 1 d . .
H1A H -0.2083 0.3253 -0.2131 0.047 Uiso 1 1 calc R U
H1B H -0.2424 0.3733 -0.1726 0.047 Uiso 1 1 calc R U
H1C H -0.2035 0.1473 -0.1480 0.047 Uiso 1 1 calc R U
C2 C -0.14103(17) 0.6219(5) -0.0399(3) 0.0326(8) Uani 1 1 d . .
H2A H -0.1321 0.6091 0.0187 0.049 Uiso 1 1 calc R U
H2B H -0.1874 0.6828 -0.0928 0.049 Uiso 1 1 calc R U
H2C H -0.1064 0.7182 -0.0268 0.049 Uiso 1 1 calc R U
C3 C -0.07697(14) 0.2870(5) -0.0192(2) 0.0190(6) Uani 1 1 d . .
C4 C -0.00743(14) 0.3747(5) 0.07468(19) 0.0188(6) Uani 1 1 d . .
C5 C 0.01795(15) 0.5517(5) 0.1392(2) 0.0229(7) Uani 1 1 d . .
H5 H -0.0080 0.6659 0.1344 0.027 Uiso 1 1 calc R U
C6 C 0.09145(15) 0.5202(5) 0.2133(2) 0.0214(7) Uani 1 1 d . .
C7 C 0.14601(15) 0.6593(5) 0.3012(2) 0.0243(7) Uani 1 1 d . .
C8 C 0.16280(18) 0.9880(6) 0.3857(2) 0.0330(8) Uani 1 1 d . .
H8A H 0.1868 1.0747 0.3734 0.040 Uiso 1 1 calc R U
H8B H 0.1980 0.9123 0.4487 0.040 Uiso 1 1 calc R U
C9 C 0.1177(2) 1.1368(6) 0.3872(3) 0.0425(9) Uani 1 1 d . .
H9A H 0.0826 1.2086 0.3241 0.064 Uiso 1 1 calc R U
H9B H 0.1470 1.2471 0.4381 0.064 Uiso 1 1 calc R U
H9C H 0.0948 1.0492 0.4005 0.064 Uiso 1 1 calc R U
O1 O -0.07696(11) 0.1017(4) -0.04877(17) 0.0319(6) Uani 1 1 d . .
O2 O 0.20887(11) 0.6300(4) 0.35989(16) 0.0364(6) Uani 1 1 d . .
O3 O 0.11529(11) 0.8278(4) 0.30632(15) 0.0306(6) Uani 1 1 d . .

loop_
_atom_site_aniso_label
_atom_site_aniso_U_11
_atom_site_aniso_U_22
_atom_site_aniso_U_33
_atom_site_aniso_U_23
_atom_site_aniso_U_13
_atom_site_aniso_U_12
N1 0.0227(12) 0.0213(12) 0.0225(12) -0.0032(10) 0.0161(11) 0.0009(10)
N2 0.0223(12) 0.0230(13) 0.0232(12) -0.0018(10) 0.0149(11) 0.0020(10)
N3 0.0222(12) 0.0181(12) 0.0233(12) -0.0008(10) 0.0153(11) 0.0000(10)
C1 0.0228(16) 0.0321(18) 0.0311(16) -0.0040(13) 0.0164(14) -0.0016(13)
C2 0.0256(15) 0.0224(16) 0.0410(18) -0.0037(14) 0.0202(15) 0.0051(13)
C3 0.0211(14) 0.0165(14) 0.0238(14) -0.0017(11) 0.0174(13) -0.0021(11)
C4 0.0212(14) 0.0176(14) 0.0203(13) 0.0008(11) 0.0155(12) 0.0003(11)
C5 0.0237(15) 0.0212(15) 0.0256(14) -0.0019(12) 0.0179(13) 0.0021(12)
C6 0.0224(14) 0.0235(15) 0.0218(14) 0.0004(12) 0.0168(13) 0.0004(12)
C7 0.0284(16) 0.0268(16) 0.0238(14) -0.0025(12) 0.0205(14) 0.0000(12)
C8 0.0369(18) 0.0313(18) 0.0249(15) -0.0081(13) 0.0195(14) -0.0041(14)
C9 0.067(3) 0.0327(19) 0.052(2) -0.0083(16) 0.050(2) -0.0040(18)
O1 0.0308(12) 0.0232(12) 0.0394(12) -0.0122(10) 0.0238(11) -0.0038(9)
O2 0.0206(11) 0.0446(15) 0.0293(12) -0.0106(11) 0.0122(10) -0.0004(10)
O3 0.0280(12) 0.0322(13) 0.0263(11) -0.0087(9) 0.0171(10) 0.0016(9)

loop_
_atom_type_symbol
_atom_type_description
_atom_type_scat_dispersion_real
_atom_type_scat_dispersion_imag
_atom_type_scat_source
C C 0.0033 0.0016 'International Tables Vol C Tables 4.2.6.8 and 6.1.1.4'
H H 0.0000 0.0000 'International Tables Vol C Tables 4.2.6.8 and 6.1.1.4'
N N 0.0061 0.0033 'International Tables Vol C Tables 4.2.6.8 and 6.1.1.4'
O O 0.0106 0.0060 'International Tables Vol C Tables 4.2.6.8 and 6.1.1.4'

loop_
_geom_angle_atom_site_label_1
_geom_angle_atom_site_label_2
_geom_angle_atom_site_label_3
_geom_angle
N2 N1 C4 113.9(2)
N2 N1 H1 124.5
C4 N1 H1 120.8
N1 N2 C6 103.5(2)
C3 N3 C2 124.8(2)
C3 N3 C1 118.3(2)
C2 N3 C1 116.9(2)
N3 C1 H1A 109.5
N3 C1 H1B 109.5
H1A C1 H1B 109.5
N3 C1 H1C 109.5
H1A C1 H1C 109.5
H1B C1 H1C 109.5
N3 C2 H2A 109.5
N3 C2 H2B 109.5
H2A C2 H2B 109.5
N3 C2 H2C 109.5
H2A C2 H2C 109.5
H2B C2 H2C 109.5
O1 C3 N3 121.6(3)
O1 C3 C4 117.4(3)
N3 C3 C4 121.1(3)
N1 C4 C5 105.7(2)
N1 C4 C3 115.9(2)
C5 C4 C3 138.5(3)
C4 C5 C6 104.6(2)
C4 C5 H5 127.7
C6 C5 H5 127.7
N2 C6 C5 112.2(3)
N2 C6 C7 119.1(3)
C5 C6 C7 128.7(3)
O2 C7 O3 124.2(3)
O2 C7 C6 125.8(3)
O3 C7 C6 110.0(2)
O3 C8 C9 106.7(3)
O3 C8 H8A 110.4
C9 C8 H8A 110.4
O3 C8 H8B 110.4
C9 C8 H8B 110.4
H8A C8 H8B 108.6
C8 C9 H9A 109.5
C8 C9 H9B 109.5
H9A C9 H9B 109.5
C8 C9 H9C 109.5
H9A C9 H9C 109.5
H9B C9 H9C 109.5
C7 O3 C8 116.3(2)

loop_
_geom_bond_atom_site_label_1
_geom_bond_atom_site_label_2
_geom_bond_distance
N1 N2 1.340(3)
N1 C4 1.361(4)
N1 H1 0.9000
N2 C6 1.345(4)
N3 C3 1.341(4)
N3 C2 1.460(4)
N3 C1 1.469(4)
C1 H1A 0.9600
C1 H1B 0.9600
C1 H1C 0.9600
C2 H2A 0.9600
C2 H2B 0.9600
C2 H2C 0.9600
C3 O1 1.248(4)
C3 C4 1.497(4)
C4 C5 1.387(4)
C5 C6 1.404(4)
C5 H5 0.9300
C6 C7 1.479(4)
C7 O2 1.203(4)
C7 O3 1.346(4)
C8 O3 1.456(4)
C8 C9 1.511(5)
C8 H8A 0.9700
C8 H8B 0.9700
C9 H9A 0.9600
C9 H9B 0.9600
C9 H9C 0.9600

loop_
_geom_hbond_atom_site_label_D
_geom_hbond_atom_site_label_H
_geom_hbond_atom_site_label_A
_geom_hbond_distance_DH
_geom_hbond_distance_HA
_geom_hbond_distance_DA
_geom_hbond_angle_DHA
_geom_hbond_site_symmetry_A
C8 H8B O2 0.97 2.59 3.505(4) 156.3 7_566
C2 H2C O1 0.96 2.56 3.413(4) 147.9 1_565
C2 H2B O2 0.96 2.49 3.330(4) 146.4 8_465
N1 H1 O1 0.90 1.93 2.788(3) 158.8 5
N1 H1 O1 0.90 1.93 2.788(3) 158.8 5
C2 H2B O2 0.96 2.49 3.330(4) 146.4 8_465
C2 H2C O1 0.96 2.56 3.413(4) 147.9 1_565
C8 H8B O2 0.97 2.59 3.505(4) 156.3 7_566

loop_
_geom_torsion_atom_site_label_1
_geom_torsion_atom_site_label_2
_geom_torsion_atom_site_label_3
_geom_torsion_atom_site_label_4
_geom_torsion
C4 N1 N2 C6 1.2(3)
C2 N3 C3 O1 -178.6(3)
C1 N3 C3 O1 1.2(4)
C2 N3 C3 C4 2.2(4)
C1 N3 C3 C4 -178.0(2)
N2 N1 C4 C5 -1.6(3)
N2 N1 C4 C3 179.8(2)
O1 C3 C4 N1 5.4(4)
N3 C3 C4 N1 -175.4(2)
O1 C3 C4 C5 -172.6(3)
N3 C3 C4 C5 6.6(5)
N1 C4 C5 C6 1.3(3)
C3 C4 C5 C6 179.4(3)
N1 N2 C6 C5 -0.2(3)
N1 N2 C6 C7 179.7(2)
C4 C5 C6 N2 -0.7(3)
C4 C5 C6 C7 179.4(3)
N2 C6 C7 O2 4.1(5)
C5 C6 C7 O2 -176.0(3)
N2 C6 C7 O3 -176.5(2)
C5 C6 C7 O3 3.4(4)
O2 C7 O3 C8 3.4(4)
C6 C7 O3 C8 -176.0(2)
C9 C8 O3 C7 -170.9(3)
